data_7005197
loop_
_publ_author_name
'Sessler, Jonathan L.'
'Melfi, Patricia J.'
'Tomat, Elisa'
'Lynch, Vincent M.'

_publ_section_title
;
 Copper(II) and oxovanadium(v) complexes of hexaphyrin(1.0.1.0.0.0).
;
_journal_issue 6
_journal_name_full 'Dalton transactions (Cambridge, England : 2003)'
_journal_page_first 629
_journal_page_last 632
_journal_paper_doi 10.1039/b617620h
_journal_year 2007
_chemical_formula_sum 'C36 H42 Cl2 Cu2 N6'
_chemical_formula_weight 756.74
_chemical_name_systematic
;
?
;
_space_group_IT_number 15
_symmetry_space_group_name_Hall '-C 2yc'
_symmetry_space_group_name_H-M 'C 1 2/c 1'
_atom_sites_solution_hydrogens geom
_atom_sites_solution_primary direct
_atom_sites_solution_secondary difmap
_audit_creation_method SHELXL-97
_cell_angle_alpha 90.00
_cell_angle_beta 128.2031(6)
_cell_angle_gamma 90.00
_cell_formula_units_Z 8
_cell_length_a 22.6530(3)
_cell_length_b 18.5580(3)
_cell_length_c 17.2460(3)
_cell_measurement_temperature 153(2)
_cell_volume 5697.32(16)
_computing_structure_refinement 'SHELXL-97 (Sheldrick, 1997)'
_computing_structure_solution 'SHELXS-97 (Sheldrick, 1990)'
_diffrn_ambient_temperature 153(2)
_diffrn_measured_fraction_theta_full 0.999
_diffrn_measured_fraction_theta_max 0.999
_diffrn_radiation_monochromator graphite
_diffrn_radiation_source 'fine-focus sealed tube'
_diffrn_radiation_type MoK\a
_diffrn_radiation_wavelength 0.71070
_diffrn_reflns_av_R_equivalents 0.0247
_diffrn_reflns_av_sigmaI/netI 0.0392
_diffrn_reflns_limit_h_max 29
_diffrn_reflns_limit_h_min -29
_diffrn_reflns_limit_k_max 24
_diffrn_reflns_limit_k_min -24
_diffrn_reflns_limit_l_max 22
_diffrn_reflns_limit_l_min -22
_diffrn_reflns_number 12599
_diffrn_reflns_theta_full 27.47
_diffrn_reflns_theta_max 27.47
_diffrn_reflns_theta_min 2.19
_exptl_absorpt_coefficient_mu 1.723
_exptl_crystal_density_diffrn 1.764
_exptl_crystal_density_method 'not measured'
_exptl_crystal_F_000 3136
_refine_diff_density_max 0.785
_refine_diff_density_min -0.533
_refine_diff_density_rms 0.068
_refine_ls_extinction_coef 0.00021(12)
_refine_ls_extinction_expression Fc^*^=kFc[1+0.001xFc^2^\l^3^/sin(2\q)]^-1/4^
_refine_ls_extinction_method SHELXL
_refine_ls_goodness_of_fit_ref 2.056
_refine_ls_hydrogen_treatment mixed
_refine_ls_matrix_type full
_refine_ls_number_parameters 327
_refine_ls_number_reflns 6526
_refine_ls_number_restraints 18
_refine_ls_restrained_S_all 2.074
_refine_ls_R_factor_all 0.0590
_refine_ls_R_factor_gt 0.0411
_refine_ls_shift/su_max 0.003
_refine_ls_shift/su_mean 0.000
_refine_ls_structure_factor_coef Fsqd
_refine_ls_weighting_details 'calc w=1/[\s^2^(Fo^2^)+(0.0200P)^2^+0.0000P] where P=(Fo^2^+2Fc^2^)/3'
_refine_ls_weighting_scheme calc
_refine_ls_wR_factor_gt 0.1003
_refine_ls_wR_factor_ref 0.1037
_reflns_number_gt 5109
_reflns_number_total 6526
_reflns_threshold_expression >2sigma(I)
_cod_data_source_file b617620h.txt
_cod_data_source_block cuisom2
_cod_original_cell_volume 5697.31(15)
_cod_database_code 7005197

loop_
_symmetry_equiv_pos_as_xyz
'x, y, z'
'-x, y, -z+1/2'
'x+1/2, y+1/2, z'
'-x+1/2, y+1/2, -z+1/2'
'-x, -y, -z'
'x, -y, z-1/2'
'-x+1/2, -y+1/2, -z'
'x+1/2, -y+1/2, z-1/2'

loop_
_atom_site_label
_atom_site_type_symbol
_atom_site_fract_x
_atom_site_fract_y
_atom_site_fract_z
_atom_site_U_iso_or_equiv
_atom_site_adp_type
_atom_site_occupancy
_atom_site_symmetry_multiplicity
_atom_site_calc_flag
_atom_site_refinement_flags
_atom_site_disorder_assembly
_atom_site_disorder_group
Cu1 Cu 0.460595(14) 0.591413(13) 0.649624(19) 0.02189(11) Uani 1 1 d . . .
Cl1 Cl 0.59395(3) 0.59166(3) 0.76168(4) 0.02443(14) Uani 1 1 d . . .
N1 N 0.44688(9) 0.69945(9) 0.63854(13) 0.0209(4) Uani 1 1 d . . .
N2 N 0.39109(9) 0.60276(9) 0.50791(13) 0.0211(4) Uani 1 1 d . . .
N3 N 0.45994(9) 0.48466(9) 0.63425(13) 0.0202(4) Uani 1 1 d . . .
C1 C 0.46856(11) 0.75695(11) 0.69916(15) 0.0206(5) Uani 1 1 d . . .
C2 C 0.41791(11) 0.81738(11) 0.64306(17) 0.0229(5) Uani 1 1 d . . .
C3 C 0.36895(11) 0.79527(11) 0.54714(17) 0.0242(5) Uani 1 1 d . . .
C4 C 0.38894(11) 0.72212(11) 0.54479(16) 0.0214(5) Uani 1 1 d . . .
C5 C 0.36439(11) 0.66972(11) 0.47077(16) 0.0227(5) Uani 1 1 d . . .
C6 C 0.32840(11) 0.66929(11) 0.36583(16) 0.0232(5) Uani 1 1 d . . .
C7 C 0.33831(11) 0.60099(11) 0.34465(16) 0.0233(5) Uani 1 1 d . . .
C8 C 0.37829(11) 0.56034(12) 0.43626(16) 0.0218(5) Uani 1 1 d . . .
C9 C 0.40640(11) 0.49002(11) 0.45760(16) 0.0224(5) Uani 1 1 d . . .
H9A H 0.3990 0.4631 0.4054 0.027 Uiso 1 1 calc R . .
C10 C 0.44427(11) 0.45620(11) 0.54871(16) 0.0205(5) Uani 1 1 d . . .
C11 C 0.47087(11) 0.38264(11) 0.56623(16) 0.0217(5) Uani 1 1 d . . .
C12 C 0.50019(11) 0.36670(11) 0.66074(17) 0.0215(5) Uani 1 1 d . . .
C13 C 0.49038(11) 0.43044(11) 0.70168(16) 0.0194(5) Uani 1 1 d . . .
C14 C 0.40824(12) 0.88126(12) 0.68731(18) 0.0285(5) Uani 1 1 d . . .
H14A H 0.3932 0.9237 0.6440 0.034 Uiso 1 1 calc R . .
H14B H 0.4565 0.8924 0.7524 0.034 Uiso 1 1 calc R . .
C15 C 0.34794(15) 0.86536(15) 0.6995(2) 0.0508(8) Uani 1 1 d . . .
H15A H 0.3416 0.9076 0.7279 0.076 Uiso 1 1 calc R . .
H15B H 0.3635 0.8240 0.7435 0.076 Uiso 1 1 calc R . .
H15C H 0.3002 0.8544 0.6350 0.076 Uiso 1 1 calc R . .
C16 C 0.30179(13) 0.83626(13) 0.46267(18) 0.0362(6) Uani 1 1 d . . .
H16A H 0.3017 0.8849 0.4847 0.054 Uiso 1 1 calc R . .
H16B H 0.2556 0.8111 0.4403 0.054 Uiso 1 1 calc R . .
H16C H 0.3044 0.8394 0.4081 0.054 Uiso 1 1 calc R . .
C17 C 0.29180(13) 0.73182(13) 0.29653(17) 0.0323(6) Uani 1 1 d . . .
H17A H 0.2720 0.7163 0.2301 0.049 Uiso 1 1 calc R . .
H17B H 0.3289 0.7702 0.3188 0.049 Uiso 1 1 calc R . .
H17C H 0.2506 0.7499 0.2953 0.049 Uiso 1 1 calc R . .
C18 C 0.31627(12) 0.57092(13) 0.24951(17) 0.0282(5) Uani 1 1 d . . .
H18A H 0.3602 0.5461 0.2622 0.034 Uiso 1 1 calc R . .
H18B H 0.3026 0.6112 0.2035 0.034 Uiso 1 1 calc R . .
C19 C 0.25046(14) 0.51802(15) 0.20000(19) 0.0425(7) Uani 1 1 d . . .
H19A H 0.2387 0.5007 0.1382 0.064 Uiso 1 1 calc R . .
H19B H 0.2064 0.5424 0.1860 0.064 Uiso 1 1 calc R . .
H19C H 0.2641 0.4771 0.2441 0.064 Uiso 1 1 calc R . .
C20 C 0.46611(12) 0.33420(12) 0.49324(17) 0.0260(5) Uani 1 1 d . . .
H20A H 0.5088 0.3000 0.5292 0.031 Uiso 1 1 calc R . .
H20B H 0.4710 0.3637 0.4497 0.031 Uiso 1 1 calc R . .
C21 C 0.39355(14) 0.29185(15) 0.4302(2) 0.0485(8) Uani 1 1 d . . .
H21A H 0.3938 0.2615 0.3838 0.073 Uiso 1 1 calc R . .
H21B H 0.3510 0.3253 0.3933 0.073 Uiso 1 1 calc R . .
H21C H 0.3889 0.2614 0.4726 0.073 Uiso 1 1 calc R . .
C22 C 0.54610(13) 0.30103(11) 0.71504(18) 0.0282(5) Uani 1 1 d . . .
H22A H 0.5129 0.2592 0.6934 0.042 Uiso 1 1 calc R . .
H22B H 0.5740 0.3082 0.7861 0.042 Uiso 1 1 calc R . .
H22C H 0.5815 0.2926 0.7012 0.042 Uiso 1 1 calc R . .
C1A C 0.3846(2) 0.8846(2) 0.1747(3) 0.0836(11) Uani 1 1 d . . .
H1AA H 0.4216 0.8633 0.2409 0.100 Uiso 1 1 calc R . .
H1AB H 0.4117 0.9169 0.1606 0.100 Uiso 1 1 calc R . .
C2A C 0.32637(19) 0.92662(19) 0.1720(3) 0.0700(10) Uani 1 1 d . . .
H2AA H 0.3017 0.8946 0.1902 0.084 Uiso 1 1 calc R . .
H2AB H 0.3510 0.9663 0.2207 0.084 Uiso 1 1 calc R . .
C3A C 0.26836(16) 0.95710(18) 0.0708(3) 0.0669(10) Uani 1 1 d . . .
H3AA H 0.2926 0.9905 0.0533 0.080 Uiso 1 1 calc R . .
H3AB H 0.2305 0.9845 0.0700 0.080 Uiso 1 1 calc R . .
C4A C 0.23064(17) 0.89692(18) -0.0032(2) 0.0610(9) Uani 1 1 d . . .
H4AA H 0.1937 0.9174 -0.0700 0.073 Uiso 1 1 calc R . .
H4AB H 0.2031 0.8660 0.0116 0.073 Uiso 1 1 calc R . .
C5A C 0.2866(2) 0.85173(18) -0.0016(2) 0.0679(10) Uani 1 1 d . . .
H5AA H 0.2604 0.8107 -0.0476 0.082 Uiso 1 1 calc R . .
H5AB H 0.3098 0.8811 -0.0243 0.082 Uiso 1 1 calc R . .
C6A C 0.3447(3) 0.8248(2) 0.0967(3) 0.1209(18) Uani 1 1 d . . .
H6AA H 0.3824 0.7983 0.0961 0.145 Uiso 1 1 calc R . .
H6AB H 0.3221 0.7903 0.1153 0.145 Uiso 1 1 calc R . .
C1B C 0.0342(3) 0.5056(3) 0.4515(4) 0.1159(18) Uani 1 1 d U . .
H1BA H -0.0076 0.5129 0.3805 0.139 Uiso 1 1 calc R . .
H1BB H 0.0818 0.5061 0.4606 0.139 Uiso 1 1 calc R . .
C2B C 0.0347(3) 0.5673(4) 0.5112(5) 0.147(2) Uani 1 1 d U . .
H2BA H 0.0826 0.5654 0.5792 0.177 Uiso 1 1 calc R . .
H2BB H 0.0334 0.6136 0.4817 0.177 Uiso 1 1 calc R . .
C3B C -0.0251(3) 0.5665(3) 0.5163(4) 0.1316(19) Uani 1 1 d U . .
H3BA H -0.0724 0.5787 0.4507 0.158 Uiso 1 1 calc R . .
H3BB H -0.0161 0.6040 0.5634 0.158 Uiso 1 1 calc R . .

loop_
_atom_site_aniso_label
_atom_site_aniso_U_11
_atom_site_aniso_U_22
_atom_site_aniso_U_33
_atom_site_aniso_U_23
_atom_site_aniso_U_13
_atom_site_aniso_U_12
Cu1 0.02770(17) 0.01921(15) 0.01475(17) 0.00043(11) 0.01113(13) 0.00126(11)
Cl1 0.0240(3) 0.0285(3) 0.0215(3) -0.0010(2) 0.0144(2) 0.0004(2)
N1 0.0240(9) 0.0206(9) 0.0162(10) 0.0009(8) 0.0116(8) 0.0005(8)
N2 0.0244(9) 0.0218(9) 0.0142(10) 0.0011(8) 0.0105(8) 0.0009(7)
N3 0.0233(9) 0.0207(9) 0.0139(10) -0.0014(8) 0.0102(8) -0.0014(7)
C1 0.0262(11) 0.0196(10) 0.0216(12) 0.0020(9) 0.0175(10) -0.0004(9)
C2 0.0256(11) 0.0215(11) 0.0266(13) 0.0026(10) 0.0187(11) 0.0007(9)
C3 0.0262(11) 0.0246(11) 0.0248(13) 0.0064(10) 0.0173(11) 0.0034(9)
C4 0.0227(10) 0.0230(11) 0.0193(12) 0.0032(10) 0.0134(10) 0.0010(9)
C5 0.0214(10) 0.0267(12) 0.0183(12) 0.0035(10) 0.0115(10) 0.0019(9)
C6 0.0207(10) 0.0292(12) 0.0161(12) 0.0028(10) 0.0097(10) 0.0006(10)
C7 0.0209(10) 0.0310(12) 0.0148(12) 0.0025(10) 0.0094(10) -0.0005(9)
C8 0.0208(10) 0.0281(12) 0.0142(12) 0.0003(10) 0.0097(10) -0.0025(9)
C9 0.0241(11) 0.0267(11) 0.0169(12) -0.0027(10) 0.0129(10) -0.0023(9)
C10 0.0207(10) 0.0241(11) 0.0166(12) -0.0044(9) 0.0115(10) -0.0043(9)
C11 0.0221(11) 0.0229(10) 0.0201(13) -0.0021(10) 0.0131(10) -0.0026(9)
C12 0.0230(11) 0.0220(11) 0.0194(12) -0.0026(10) 0.0131(10) -0.0026(9)
C13 0.0191(10) 0.0205(10) 0.0178(12) -0.0015(9) 0.0111(10) -0.0024(9)
C14 0.0328(12) 0.0250(11) 0.0310(14) 0.0022(11) 0.0213(11) 0.0041(10)
C15 0.0620(18) 0.0482(17) 0.072(2) -0.0079(16) 0.0567(19) 0.0003(14)
C16 0.0379(13) 0.0330(13) 0.0306(15) 0.0050(12) 0.0177(12) 0.0114(11)
C17 0.0357(12) 0.0353(13) 0.0220(13) 0.0063(11) 0.0158(11) 0.0077(11)
C18 0.0316(12) 0.0325(12) 0.0172(13) 0.0016(10) 0.0134(11) -0.0003(10)
C19 0.0406(14) 0.0546(17) 0.0256(15) -0.0126(13) 0.0171(12) -0.0117(13)
C20 0.0323(12) 0.0268(11) 0.0223(13) -0.0020(10) 0.0186(11) 0.0010(10)
C21 0.0497(16) 0.0531(17) 0.0486(19) -0.0317(15) 0.0333(15) -0.0212(14)
C22 0.0350(12) 0.0255(12) 0.0269(14) 0.0008(10) 0.0206(11) 0.0049(10)
C1A 0.091(3) 0.082(2) 0.051(2) 0.019(2) 0.030(2) 0.037(2)
C2A 0.085(2) 0.064(2) 0.063(3) -0.0145(19) 0.047(2) 0.0022(19)
C3A 0.0448(17) 0.070(2) 0.080(3) -0.015(2) 0.0359(19) 0.0056(16)
C4A 0.0587(19) 0.084(2) 0.050(2) -0.0083(18) 0.0390(18) -0.0102(17)
C5A 0.100(3) 0.063(2) 0.0329(19) 0.0113(16) 0.0372(19) 0.0304(19)
C6A 0.175(4) 0.095(3) 0.067(3) 0.020(3) 0.062(3) 0.077(3)
C1B 0.109(3) 0.162(4) 0.110(4) 0.049(3) 0.084(3) -0.003(3)
C2B 0.118(4) 0.158(5) 0.187(6) 0.049(4) 0.105(4) -0.020(3)
C3B 0.125(4) 0.156(4) 0.134(5) 0.044(4) 0.091(4) -0.003(3)

loop_
_atom_type_symbol
_atom_type_description
_atom_type_scat_dispersion_real
_atom_type_scat_dispersion_imag
_atom_type_scat_source
C C 0.0033 0.0016 'International Tables Vol C Tables 4.2.6.8 and 6.1.1.4'
H H 0.0000 0.0000 'International Tables Vol C Tables 4.2.6.8 and 6.1.1.4'
N N 0.0061 0.0033 'International Tables Vol C Tables 4.2.6.8 and 6.1.1.4'
Cl Cl 0.1484 0.1585 'International Tables Vol C Tables 4.2.6.8 and 6.1.1.4'
Cu Cu 0.3201 1.2651 'International Tables Vol C Tables 4.2.6.8 and 6.1.1.4'

loop_
_geom_angle_atom_site_label_1
_geom_angle_atom_site_label_2
_geom_angle_atom_site_label_3
_geom_angle
_geom_angle_site_symmetry_1
_geom_angle_site_symmetry_3
_geom_angle_publ_flag
N2 Cu1 N3 90.39(7) . . ?
N2 Cu1 N1 79.33(7) . . ?
N3 Cu1 N1 169.68(7) . . ?
N2 Cu1 Cl1 131.31(5) . . ?
N3 Cu1 Cl1 90.64(5) . . ?
N1 Cu1 Cl1 96.83(5) . . ?
N2 Cu1 Cl1 116.79(5) . 2_656 ?
N3 Cu1 Cl1 96.75(5) . 2_656 ?
N1 Cu1 Cl1 87.17(5) . 2_656 ?
Cl1 Cu1 Cl1 111.393(16) . 2_656 ?
N2 Cu1 Cu1 168.78(5) . 2_656 ?
N3 Cu1 Cu1 96.49(5) . 2_656 ?
N1 Cu1 Cu1 93.52(5) . 2_656 ?
Cl1 Cu1 Cu1 57.701(16) . 2_656 ?
Cl1 Cu1 Cu1 53.693(15) 2_656 2_656 ?
Cu1 Cl1 Cu1 68.606(16) . 2_656 ?
C1 N1 C4 107.05(17) . . ?
C1 N1 Cu1 138.35(15) . . ?
C4 N1 Cu1 113.22(14) . . ?
C8 N2 C5 108.93(18) . . ?
C8 N2 Cu1 130.23(14) . . ?
C5 N2 Cu1 118.24(14) . . ?
C13 N3 C10 106.74(17) . . ?
C13 N3 Cu1 131.47(14) . . ?
C10 N3 Cu1 119.57(14) . . ?
N1 C1 C1 124.13(13) . 2_656 ?
N1 C1 C2 109.37(18) . . ?
C1 C1 C2 126.50(14) 2_656 . ?
C3 C2 C1 106.74(18) . . ?
C3 C2 C14 126.2(2) . . ?
C1 C2 C14 124.9(2) . . ?
C2 C3 C4 106.46(18) . . ?
C2 C3 C16 126.6(2) . . ?
C4 C3 C16 126.6(2) . . ?
N1 C4 C5 114.02(18) . . ?
N1 C4 C3 110.11(19) . . ?
C5 C4 C3 135.9(2) . . ?
N2 C5 C4 113.04(19) . . ?
N2 C5 C6 108.99(18) . . ?
C4 C5 C6 136.95(19) . . ?
C7 C6 C5 106.11(18) . . ?
C7 C6 C17 127.1(2) . . ?
C5 C6 C17 126.7(2) . . ?
C6 C7 C8 106.5(2) . . ?
C6 C7 C18 129.5(2) . . ?
C8 C7 C18 124.0(2) . . ?
N2 C8 C9 120.2(2) . . ?
N2 C8 C7 109.39(19) . . ?
C9 C8 C7 130.3(2) . . ?
C10 C9 C8 125.6(2) . . ?
C10 C9 H9A 117.2 . . ?
C8 C9 H9A 117.2 . . ?
C9 C10 N3 127.02(19) . . ?
C9 C10 C11 123.3(2) . . ?
N3 C10 C11 109.68(18) . . ?
C12 C11 C10 106.70(19) . . ?
C12 C11 C20 127.3(2) . . ?
C10 C11 C20 126.0(2) . . ?
C11 C12 C13 107.19(18) . . ?
C11 C12 C22 124.3(2) . . ?
C13 C12 C22 127.6(2) . . ?
N3 C13 C13 128.39(13) . 2_656 ?
N3 C13 C12 109.48(18) . . ?
C13 C13 C12 122.10(14) 2_656 . ?
C2 C14 C15 109.94(19) . . ?
C2 C14 H14A 109.7 . . ?
C15 C14 H14A 109.7 . . ?
C2 C14 H14B 109.7 . . ?
C15 C14 H14B 109.7 . . ?
H14A C14 H14B 108.2 . . ?
C14 C15 H15A 109.5 . . ?
C14 C15 H15B 109.5 . . ?
H15A C15 H15B 109.5 . . ?
C14 C15 H15C 109.5 . . ?
H15A C15 H15C 109.5 . . ?
H15B C15 H15C 109.5 . . ?
C3 C16 H16A 109.5 . . ?
C3 C16 H16B 109.5 . . ?
H16A C16 H16B 109.5 . . ?
C3 C16 H16C 109.5 . . ?
H16A C16 H16C 109.5 . . ?
H16B C16 H16C 109.5 . . ?
C6 C17 H17A 109.5 . . ?
C6 C17 H17B 109.5 . . ?
H17A C17 H17B 109.5 . . ?
C6 C17 H17C 109.5 . . ?
H17A C17 H17C 109.5 . . ?
H17B C17 H17C 109.5 . . ?
C7 C18 C19 113.59(19) . . ?
C7 C18 H18A 108.8 . . ?
C19 C18 H18A 108.8 . . ?
C7 C18 H18B 108.8 . . ?
C19 C18 H18B 108.8 . . ?
H18A C18 H18B 107.7 . . ?
C18 C19 H19A 109.5 . . ?
C18 C19 H19B 109.5 . . ?
H19A C19 H19B 109.5 . . ?
C18 C19 H19C 109.5 . . ?
H19A C19 H19C 109.5 . . ?
H19B C19 H19C 109.5 . . ?
C11 C20 C21 113.46(18) . . ?
C11 C20 H20A 108.9 . . ?
C21 C20 H20A 108.9 . . ?
C11 C20 H20B 108.9 . . ?
C21 C20 H20B 108.9 . . ?
H20A C20 H20B 107.7 . . ?
C20 C21 H21A 109.5 . . ?
C20 C21 H21B 109.5 . . ?
H21A C21 H21B 109.5 . . ?
C20 C21 H21C 109.5 . . ?
H21A C21 H21C 109.5 . . ?
H21B C21 H21C 109.5 . . ?
C12 C22 H22A 109.5 . . ?
C12 C22 H22B 109.5 . . ?
H22A C22 H22B 109.5 . . ?
C12 C22 H22C 109.5 . . ?
H22A C22 H22C 109.5 . . ?
H22B C22 H22C 109.5 . . ?
C2A C1A C6A 108.5(3) . . ?
C2A C1A H1AA 110.0 . . ?
C6A C1A H1AA 110.0 . . ?
C2A C1A H1AB 110.0 . . ?
C6A C1A H1AB 110.0 . . ?
H1AA C1A H1AB 108.4 . . ?
C3A C2A C1A 110.5(3) . . ?
C3A C2A H2AA 109.5 . . ?
C1A C2A H2AA 109.5 . . ?
C3A C2A H2AB 109.5 . . ?
C1A C2A H2AB 109.5 . . ?
H2AA C2A H2AB 108.1 . . ?
C2A C3A C4A 109.6(3) . . ?
C2A C3A H3AA 109.7 . . ?
C4A C3A H3AA 109.7 . . ?
C2A C3A H3AB 109.7 . . ?
C4A C3A H3AB 109.7 . . ?
H3AA C3A H3AB 108.2 . . ?
C3A C4A C5A 111.6(3) . . ?
C3A C4A H4AA 109.3 . . ?
C5A C4A H4AA 109.3 . . ?
C3A C4A H4AB 109.3 . . ?
C5A C4A H4AB 109.3 . . ?
H4AA C4A H4AB 108.0 . . ?
C6A C5A C4A 111.0(3) . . ?
C6A C5A H5AA 109.4 . . ?
C4A C5A H5AA 109.4 . . ?
C6A C5A H5AB 109.4 . . ?
C4A C5A H5AB 109.4 . . ?
H5AA C5A H5AB 108.0 . . ?
C5A C6A C1A 113.1(3) . . ?
C5A C6A H6AA 109.0 . . ?
C1A C6A H6AA 109.0 . . ?
C5A C6A H6AB 109.0 . . ?
C1A C6A H6AB 109.0 . . ?
H6AA C6A H6AB 107.8 . . ?
C3B C1B C2B 111.1(4) 5_566 . ?
C3B C1B H1BA 109.4 5_566 . ?
C2B C1B H1BA 109.4 . . ?
C3B C1B H1BB 109.4 5_566 . ?
C2B C1B H1BB 109.4 . . ?
H1BA C1B H1BB 108.0 . . ?
C3B C2B C1B 115.2(5) . . ?
C3B C2B H2BA 108.5 . . ?
C1B C2B H2BA 108.5 . . ?
C3B C2B H2BB 108.5 . . ?
C1B C2B H2BB 108.5 . . ?
H2BA C2B H2BB 107.5 . . ?
C2B C3B C1B 112.7(5) . 5_566 ?
C2B C3B H3BA 109.1 . . ?
C1B C3B H3BA 109.1 5_566 . ?
C2B C3B H3BB 109.1 . . ?
C1B C3B H3BB 109.1 5_566 . ?
H3BA C3B H3BB 107.8 . . ?

loop_
_geom_bond_atom_site_label_1
_geom_bond_atom_site_label_2
_geom_bond_distance
_geom_bond_site_symmetry_2
_geom_bond_publ_flag
Cu1 N2 1.9331(18) . ?
Cu1 N3 1.9977(17) . ?
Cu1 N1 2.0198(17) . ?
Cu1 Cl1 2.3748(5) . ?
Cu1 Cl1 2.4909(6) 2_656 ?
Cu1 Cu1 2.7438(5) 2_656 ?
Cl1 Cu1 2.4909(6) 2_656 ?
N1 C1 1.356(3) . ?
N1 C4 1.374(3) . ?
N2 C8 1.337(3) . ?
N2 C5 1.357(3) . ?
N3 C13 1.360(3) . ?
N3 C10 1.391(3) . ?
C1 C1 1.419(4) 2_656 ?
C1 C2 1.462(3) . ?
C2 C3 1.366(3) . ?
C2 C14 1.497(3) . ?
C3 C4 1.439(3) . ?
C3 C16 1.508(3) . ?
C4 C5 1.416(3) . ?
C5 C6 1.454(3) . ?
C6 C7 1.375(3) . ?
C6 C17 1.495(3) . ?
C7 C8 1.454(3) . ?
C7 C18 1.497(3) . ?
C8 C9 1.398(3) . ?
C9 C10 1.390(3) . ?
C9 H9A 0.9500 . ?
C10 C11 1.447(3) . ?
C11 C12 1.359(3) . ?
C11 C20 1.495(3) . ?
C12 C13 1.463(3) . ?
C12 C22 1.496(3) . ?
C13 C13 1.438(4) 2_656 ?
C14 C15 1.534(3) . ?
C14 H14A 0.9900 . ?
C14 H14B 0.9900 . ?
C15 H15A 0.9800 . ?
C15 H15B 0.9800 . ?
C15 H15C 0.9800 . ?
C16 H16A 0.9800 . ?
C16 H16B 0.9800 . ?
C16 H16C 0.9800 . ?
C17 H17A 0.9800 . ?
C17 H17B 0.9800 . ?
C17 H17C 0.9800 . ?
C18 C19 1.530(3) . ?
C18 H18A 0.9900 . ?
C18 H18B 0.9900 . ?
C19 H19A 0.9800 . ?
C19 H19B 0.9800 . ?
C19 H19C 0.9800 . ?
C20 C21 1.514(3) . ?
C20 H20A 0.9900 . ?
C20 H20B 0.9900 . ?
C21 H21A 0.9800 . ?
C21 H21B 0.9800 . ?
C21 H21C 0.9800 . ?
C22 H22A 0.9800 . ?
C22 H22B 0.9800 . ?
C22 H22C 0.9800 . ?
C1A C2A 1.509(5) . ?
C1A C6A 1.534(5) . ?
C1A H1AA 0.9900 . ?
C1A H1AB 0.9900 . ?
C2A C3A 1.502(5) . ?
C2A H2AA 0.9900 . ?
C2A H2AB 0.9900 . ?
C3A C4A 1.502(4) . ?
C3A H3AA 0.9900 . ?
C3A H3AB 0.9900 . ?
C4A C5A 1.507(4) . ?
C4A H4AA 0.9900 . ?
C4A H4AB 0.9900 . ?
C5A C6A 1.448(5) . ?
C5A H5AA 0.9900 . ?
C5A H5AB 0.9900 . ?
C6A H6AA 0.9900 . ?
C6A H6AB 0.9900 . ?
C1B C3B 1.511(6) 5_566 ?
C1B C2B 1.534(7) . ?
C1B H1BA 0.9900 . ?
C1B H1BB 0.9900 . ?
C2B C3B 1.412(6) . ?
C2B H2BA 0.9900 . ?
C2B H2BB 0.9900 . ?
C3B C1B 1.511(6) 5_566 ?
C3B H3BA 0.9900 . ?
C3B H3BB 0.9900 . ?

loop_
_geom_torsion_atom_site_label_1
_geom_torsion_atom_site_label_2
_geom_torsion_atom_site_label_3
_geom_torsion_atom_site_label_4
_geom_torsion
_geom_torsion_site_symmetry_1
_geom_torsion_site_symmetry_2
_geom_torsion_site_symmetry_3
_geom_torsion_site_symmetry_4
_geom_torsion_publ_flag
N2 Cu1 Cl1 Cu1 171.64(7) . . . 2_656 ?
N3 Cu1 Cl1 Cu1 -97.28(5) . . . 2_656 ?
N1 Cu1 Cl1 Cu1 89.85(5) . . . 2_656 ?
Cl1 Cu1 Cl1 Cu1 0.22(3) 2_656 . . 2_656 ?
N2 Cu1 N1 C1 175.4(2) . . . . ?
N3 Cu1 N1 C1 170.1(3) . . . . ?
Cl1 Cu1 N1 C1 -53.8(2) . . . . ?
Cl1 Cu1 N1 C1 57.4(2) 2_656 . . . ?
Cu1 Cu1 N1 C1 4.1(2) 2_656 . . . ?
N2 Cu1 N1 C4 11.11(13) . . . . ?
N3 Cu1 N1 C4 5.8(4) . . . . ?
Cl1 Cu1 N1 C4 141.95(13) . . . . ?
Cl1 Cu1 N1 C4 -106.83(13) 2_656 . . . ?
Cu1 Cu1 N1 C4 -160.18(13) 2_656 . . . ?
N3 Cu1 N2 C8 -25.23(18) . . . . ?
N1 Cu1 N2 C8 155.71(19) . . . . ?
Cl1 Cu1 N2 C8 66.0(2) . . . . ?
Cl1 Cu1 N2 C8 -123.00(17) 2_656 . . . ?
Cu1 Cu1 N2 C8 -153.24(18) 2_656 . . . ?
N3 Cu1 N2 C5 175.22(15) . . . . ?
N1 Cu1 N2 C5 -3.84(14) . . . . ?
Cl1 Cu1 N2 C5 -93.58(15) . . . . ?
Cl1 Cu1 N2 C5 77.46(15) 2_656 . . . ?
Cu1 Cu1 N2 C5 47.2(3) 2_656 . . . ?
N2 Cu1 N3 C13 -172.69(17) . . . . ?
N1 Cu1 N3 C13 -167.5(3) . . . . ?
Cl1 Cu1 N3 C13 55.99(17) . . . . ?
Cl1 Cu1 N3 C13 -55.64(17) 2_656 . . . ?
Cu1 Cu1 N3 C13 -1.56(17) 2_656 . . . ?
N2 Cu1 N3 C10 26.66(15) . . . . ?
N1 Cu1 N3 C10 31.8(4) . . . . ?
Cl1 Cu1 N3 C10 -104.66(14) . . . . ?
Cl1 Cu1 N3 C10 143.70(13) 2_656 . . . ?
Cu1 Cu1 N3 C10 -162.22(13) 2_656 . . . ?
C4 N1 C1 C1 -174.3(2) . . . 2_656 ?
Cu1 N1 C1 C1 20.8(4) . . . 2_656 ?
C4 N1 C1 C2 5.2(2) . . . . ?
Cu1 N1 C1 C2 -159.72(15) . . . . ?
N1 C1 C2 C3 -3.6(2) . . . . ?
C1 C1 C2 C3 175.9(2) 2_656 . . . ?
N1 C1 C2 C14 160.43(19) . . . . ?
C1 C1 C2 C14 -20.1(4) 2_656 . . . ?
C1 C2 C3 C4 0.5(2) . . . . ?
C14 C2 C3 C4 -163.23(19) . . . . ?
C1 C2 C3 C16 174.1(2) . . . . ?
C14 C2 C3 C16 10.4(3) . . . . ?
C1 N1 C4 C5 174.42(17) . . . . ?
Cu1 N1 C4 C5 -16.5(2) . . . . ?
C1 N1 C4 C3 -4.9(2) . . . . ?
Cu1 N1 C4 C3 164.25(13) . . . . ?
C2 C3 C4 N1 2.6(2) . . . . ?
C16 C3 C4 N1 -171.0(2) . . . . ?
C2 C3 C4 C5 -176.4(2) . . . . ?
C16 C3 C4 C5 9.9(4) . . . . ?
C8 N2 C5 C4 -167.56(16) . . . . ?
Cu1 N2 C5 C4 -3.9(2) . . . . ?
C8 N2 C5 C6 2.9(2) . . . . ?
Cu1 N2 C5 C6 166.54(12) . . . . ?
N1 C4 C5 N2 13.4(3) . . . . ?
C3 C4 C5 N2 -167.5(2) . . . . ?
N1 C4 C5 C6 -153.3(2) . . . . ?
C3 C4 C5 C6 25.7(4) . . . . ?
N2 C5 C6 C7 -2.8(2) . . . . ?
C4 C5 C6 C7 164.4(2) . . . . ?
N2 C5 C6 C17 -179.76(19) . . . . ?
C4 C5 C6 C17 -12.6(4) . . . . ?
C5 C6 C7 C8 1.5(2) . . . . ?
C17 C6 C7 C8 178.5(2) . . . . ?
C5 C6 C7 C18 -176.7(2) . . . . ?
C17 C6 C7 C18 0.3(4) . . . . ?
C5 N2 C8 C9 174.40(18) . . . . ?
Cu1 N2 C8 C9 13.4(3) . . . . ?
C5 N2 C8 C7 -2.0(2) . . . . ?
Cu1 N2 C8 C7 -162.96(13) . . . . ?
C6 C7 C8 N2 0.2(2) . . . . ?
C18 C7 C8 N2 178.54(18) . . . . ?
C6 C7 C8 C9 -175.7(2) . . . . ?
C18 C7 C8 C9 2.7(3) . . . . ?
N2 C8 C9 C10 4.4(3) . . . . ?
C7 C8 C9 C10 179.8(2) . . . . ?
C8 C9 C10 N3 1.4(3) . . . . ?
C8 C9 C10 C11 178.69(19) . . . . ?
C13 N3 C10 C9 173.54(19) . . . . ?
Cu1 N3 C10 C9 -21.5(3) . . . . ?
C13 N3 C10 C11 -4.1(2) . . . . ?
Cu1 N3 C10 C11 160.93(13) . . . . ?
C9 C10 C11 C12 -175.94(19) . . . . ?
N3 C10 C11 C12 1.8(2) . . . . ?
C9 C10 C11 C20 3.7(3) . . . . ?
N3 C10 C11 C20 -178.56(18) . . . . ?
C10 C11 C12 C13 1.1(2) . . . . ?
C20 C11 C12 C13 -178.57(19) . . . . ?
C10 C11 C12 C22 -168.59(19) . . . . ?
C20 C11 C12 C22 11.7(3) . . . . ?
C10 N3 C13 C13 -173.6(2) . . . 2_656 ?
Cu1 N3 C13 C13 23.9(3) . . . 2_656 ?
C10 N3 C13 C12 4.7(2) . . . . ?
Cu1 N3 C13 C12 -157.78(14) . . . . ?
C11 C12 C13 N3 -3.7(2) . . . . ?
C22 C12 C13 N3 165.53(19) . . . . ?
C11 C12 C13 C13 174.8(2) . . . 2_656 ?
C22 C12 C13 C13 -16.0(3) . . . 2_656 ?
C3 C2 C14 C15 73.3(3) . . . . ?
C1 C2 C14 C15 -87.6(3) . . . . ?
C6 C7 C18 C19 -108.3(3) . . . . ?
C8 C7 C18 C19 73.7(3) . . . . ?
C12 C11 C20 C21 91.2(3) . . . . ?
C10 C11 C20 C21 -88.4(3) . . . . ?
C6A C1A C2A C3A -57.7(4) . . . . ?
C1A C2A C3A C4A 59.4(4) . . . . ?
C2A C3A C4A C5A -57.1(4) . . . . ?
C3A C4A C5A C6A 55.0(4) . . . . ?
C4A C5A C6A C1A -54.8(5) . . . . ?
C2A C1A C6A C5A 56.3(5) . . . . ?
C3B C1B C2B C3B -50.3(7) 5_566 . . . ?
C1B C2B C3B C1B 51.1(7) . . . 5_566 ?
